data_7048056
loop_
_publ_author_name
'Saal, Thomas'
'Christe, Karl O.'
'Haiges, Ralf'

_publ_section_title
;
 Lewis adduct formation of hydrogen cyanide and nitriles with arsenic and
 antimony pentafluoride.
;
_journal_issue 1
_journal_name_full 'Dalton transactions (Cambridge, England : 2003)'
_journal_page_first 99
_journal_page_last 106
_journal_paper_doi 10.1039/c8dt03970d
_journal_volume 48
_journal_year 2018
_chemical_formula_moiety 'C7 H5 As F5 N'
_chemical_formula_sum 'C7 H5 As F5 N'
_chemical_formula_weight 273.04
_chemical_name_common PhCNAsF5
_space_group_crystal_system monoclinic
_space_group_IT_number 15
_space_group_name_Hall '-C 2yc'
_space_group_name_H-M_alt 'C 1 2/c 1'
_symmetry_space_group_name_Hall '-C 2yc'
_symmetry_space_group_name_H-M 'C 1 2/c 1'
_atom_sites_solution_hydrogens geom
_audit_update_record
;
2018-07-13 deposited with the CCDC.
2018-11-14 downloaded from the CCDC.
;
_cell_angle_alpha 90
_cell_angle_beta 131.518(7)
_cell_angle_gamma 90
_cell_formula_units_Z 4
_cell_length_a 11.705(5)
_cell_length_b 12.542(6)
_cell_length_c 8.136(4)
_cell_measurement_reflns_used 3795
_cell_measurement_temperature 100.(2)
_cell_measurement_theta_max 29.3431
_cell_measurement_theta_min 2.8340
_cell_volume 894.3(7)
_computing_cell_refinement 'APEX3 v2016.1-0 (Bruker AXS, 2016)'
_computing_data_collection 'Bruker Instrument Service v2012.12.0.3 (Bruker AXS, 2012)'
_computing_data_reduction 'SAINT V8.37A (Bruker AXS, 2013)'
_computing_molecular_graphics 'shelXle (C.B. Huebschle, rev 758)'
_computing_publication_material 'SHELXTL XL 2014/7 (Bruker AXS, 2014)'
_computing_structure_refinement 'SHELXTL XL 2014/7 (Bruker AXS, 2014)'
_computing_structure_solution 'SHELXTL XT 2014/5 (Bruker AXS, 2014)'
_diffrn_ambient_temperature 100.(2)
_diffrn_detector_area_resol_mean 8.3333
_diffrn_measured_fraction_theta_full 1.000
_diffrn_measured_fraction_theta_max 1.000
_diffrn_measurement_device_type 'Bruker APEX II CCD'
_diffrn_measurement_method 'omega- and phi-scans'
_diffrn_radiation_monochromator 'TRIUMPH curved-crystal'
_diffrn_radiation_type 'MoK\a '
_diffrn_radiation_wavelength 0.71073
_diffrn_reflns_av_R_equivalents 0.0598
_diffrn_reflns_av_unetI/netI 0.0359
_diffrn_reflns_limit_h_max 15
_diffrn_reflns_limit_h_min -15
_diffrn_reflns_limit_k_max 16
_diffrn_reflns_limit_k_min -16
_diffrn_reflns_limit_l_max 10
_diffrn_reflns_limit_l_min -10
_diffrn_reflns_number 9247
_diffrn_reflns_theta_full 28.27
_diffrn_reflns_theta_max 28.27
_diffrn_reflns_theta_min 2.83
_diffrn_source 'fine-focus tube'
_exptl_absorpt_coefficient_mu 3.838
_exptl_absorpt_correction_T_max 0.746
_exptl_absorpt_correction_T_min 0.479
_exptl_absorpt_correction_type multi-scan
_exptl_absorpt_process_details 'SADABS 2014/5 (Bruker AXS, 2014)'
_exptl_crystal_colour 'clear colourless'
_exptl_crystal_density_diffrn 2.028
_exptl_crystal_density_method 'not measured'
_exptl_crystal_description prism
_exptl_crystal_F_000 528
_exptl_crystal_size_max 0.190
_exptl_crystal_size_mid 0.160
_exptl_crystal_size_min 0.120
_refine_diff_density_max 2.122
_refine_diff_density_min -1.174
_refine_ls_extinction_method none
_refine_ls_goodness_of_fit_ref 1.072
_refine_ls_hydrogen_treatment constr
_refine_ls_matrix_type full
_refine_ls_number_parameters 67
_refine_ls_number_reflns 1120
_refine_ls_number_restraints 0
_refine_ls_restrained_S_all 1.072
_refine_ls_R_factor_all 0.0378
_refine_ls_R_factor_gt 0.0341
_refine_ls_shift/su_max 0.000
_refine_ls_shift/su_mean 0.000
_refine_ls_structure_factor_coef Fsqd
_refine_ls_weighting_details 'w=1/[\s^2^(Fo^2^)+(0.0641P)^2^+0.2125P] where P=(Fo^2^+2Fc^2^)/3'
_refine_ls_weighting_scheme calc
_refine_ls_wR_factor_gt 0.0877
_refine_ls_wR_factor_ref 0.0914
_reflns_number_gt 1025
_reflns_number_total 1120
_reflns_threshold_expression 'I > 2\s(I)'
_cod_data_source_file c8dt03970d2.cif
_cod_data_source_block PhCNAsF5
_cod_depositor_comments 'Adding full bibliography for 7048050--7048060.cif.'
_cod_database_code 7048056

loop_
_space_group_symop_operation_xyz
'x, y, z'
'-x, y, -z+1/2'
'x+1/2, y+1/2, z'
'-x+1/2, y+1/2, -z+1/2'
'-x, -y, -z'
'x, -y, z-1/2'
'-x+1/2, -y+1/2, -z'
'x+1/2, -y+1/2, z-1/2'

loop_
_atom_site_type_symbol
_atom_site_label
_atom_site_fract_x
_atom_site_fract_y
_atom_site_fract_z
_atom_site_U_iso_or_equiv
_atom_site_adp_type
_atom_site_calc_flag
_atom_site_refinement_flags_adp
_atom_site_refinement_flags_occupancy
_atom_site_refinement_flags_posn
_atom_site_occupancy
C C1 0.5 0.3788(3) 0.25 0.0242(7) Uani d T P S 1
C C2 0.5 0.4929(3) 0.25 0.0217(7) Uani d T P S 1
C C3 0.6129(3) 0.5478(2) 0.4477(4) 0.0223(5) Uani d . . . 1
H H3 0.6882 0.5097 0.5797 0.027 Uiso calc U . R 1
C C4 0.6116(3) 0.6578(2) 0.4455(4) 0.0245(5) Uani d . . . 1
H H4 0.6868 0.696 0.5772 0.029 Uiso calc U . R 1
C C5 0.5 0.7135(3) 0.25 0.0238(7) Uani d T P S 1
H H5 0.5 0.7892 0.25 0.029 Uiso calc U P R 1
N N1 0.5 0.2872(2) 0.25 0.0253(6) Uani d T P S 1
F F1 0.5 -0.00684(17) 0.25 0.0315(5) Uani d T P S 1
F F2 0.3734(2) 0.13645(11) 0.2897(3) 0.0321(4) Uani d . . . 1
F F3 0.6493(2) 0.13690(12) 0.5273(3) 0.0344(4) Uani d . . . 1
As As1 0.5 0.12879(2) 0.25 0.02006(16) Uani d T P S 1

loop_
_atom_site_aniso_label
_atom_site_aniso_U_11
_atom_site_aniso_U_22
_atom_site_aniso_U_33
_atom_site_aniso_U_12
_atom_site_aniso_U_13
_atom_site_aniso_U_23
C1 0.0253(17) 0.0254(18) 0.0219(17) 0 0.0155(15) 0
C2 0.0262(17) 0.0204(16) 0.0222(16) 0 0.0176(14) 0
C3 0.0218(11) 0.0251(11) 0.0168(11) 0.0026(9) 0.0114(9) 0.0036(9)
C4 0.0237(11) 0.0278(12) 0.0194(11) -0.0024(10) 0.0132(10) -0.0028(10)
C5 0.0274(18) 0.0196(16) 0.0242(18) 0 0.0171(16) 0
N1 0.0262(16) 0.0218(15) 0.0248(16) 0 0.0156(14) 0
F1 0.0380(12) 0.0167(10) 0.0341(12) 0 0.0215(10) 0
F2 0.0353(9) 0.0269(8) 0.0410(11) -0.0056(6) 0.0282(9) -0.0060(6)
F3 0.0311(9) 0.0334(10) 0.0154(8) -0.0031(6) 0.0055(7) 0.0011(6)
As1 0.0204(2) 0.0170(2) 0.0146(2) 0 0.00810(17) 0

loop_
_atom_type_symbol
_atom_type_description
_atom_type_scat_dispersion_real
_atom_type_scat_dispersion_imag
_atom_type_scat_source
C C 0.0033 0.0016 'International Tables Vol C Tables 4.2.6.8 and 6.1.1.4'
H H 0.0000 0.0000 'International Tables Vol C Tables 4.2.6.8 and 6.1.1.4'
N N 0.0061 0.0033 'International Tables Vol C Tables 4.2.6.8 and 6.1.1.4'
F F 0.0171 0.0103 'International Tables Vol C Tables 4.2.6.8 and 6.1.1.4'
As As 0.0499 2.0058 'International Tables Vol C Tables 4.2.6.8 and 6.1.1.4'

loop_
_geom_angle_atom_site_label_1
_geom_angle_atom_site_label_2
_geom_angle_atom_site_label_3
_geom_angle_site_symmetry_1
_geom_angle_site_symmetry_3
_geom_angle
N1 C1 C2 . . 180.0
C3 C2 C3 . 2_655 121.6(3)
C3 C2 C1 . . 119.19(16)
C3 C2 C1 2_655 . 119.19(16)
C4 C3 C2 . . 118.6(2)
C4 C3 H3 . . 120.7
C2 C3 H3 . . 120.7
C3 C4 C5 . . 120.4(2)
C3 C4 H4 . . 119.8
C5 C4 H4 . . 119.8
C4 C5 C4 . 2_655 120.3(3)
C4 C5 H5 . . 119.9
C4 C5 H5 2_655 . 119.9
C1 N1 As1 . . 180.0
F1 As1 F3 . 2_655 93.41(5)
F1 As1 F3 . . 93.41(5)
F3 As1 F3 2_655 . 173.18(10)
F1 As1 F2 . 2_655 93.21(5)
F3 As1 F2 2_655 2_655 90.18(10)
F3 As1 F2 . 2_655 89.43(10)
F1 As1 F2 . . 93.21(5)
F3 As1 F2 2_655 . 89.43(10)
F3 As1 F2 . . 90.18(10)
F2 As1 F2 2_655 . 173.58(10)
F1 As1 N1 . . 180.0
F3 As1 N1 2_655 . 86.59(5)
F3 As1 N1 . . 86.59(5)
F2 As1 N1 2_655 . 86.79(5)
F2 As1 N1 . . 86.79(5)

loop_
_geom_bond_atom_site_label_1
_geom_bond_atom_site_label_2
_geom_bond_site_symmetry_2
_geom_bond_distance
C1 N1 . 1.148(4)
C1 C2 . 1.432(5)
C2 C3 . 1.410(3)
C2 C3 2_655 1.410(3)
C3 C4 . 1.380(4)
C3 H3 . 0.95
C4 C5 . 1.404(3)
C4 H4 . 0.95
C5 C4 2_655 1.404(3)
C5 H5 . 0.95
N1 As1 . 1.987(3)
F1 As1 . 1.701(2)
F2 As1 . 1.7157(19)
F3 As1 . 1.7108(19)
As1 F3 2_655 1.7107(19)
As1 F2 2_655 1.7157(19)

loop_
_geom_torsion_atom_site_label_1
_geom_torsion_atom_site_label_2
_geom_torsion_atom_site_label_3
_geom_torsion_atom_site_label_4
_geom_torsion_site_symmetry_1
_geom_torsion_site_symmetry_4
_geom_torsion
C3 C2 C3 C4 2_655 . 0.00(15)
C1 C2 C3 C4 . . 180.00(15)
C2 C3 C4 C5 . . 0.0(3)
C3 C4 C5 C4 . 2_655 0.00(16)
